data_1506575
loop_
_publ_author_name
'Kashiwabara, Taigo'
'Kataoka, Kyoko'
'Hua, Ruimao'
'Shimada, Shigeru'
'Tanaka, Masato'

_publ_section_title
;
 CO-retentive addition reactions of fluorinated acid chlorides to alkynes.
;
_journal_issue 11
_journal_name_full 'Organic letters'
_journal_page_first 2241
_journal_page_last 2244
_journal_paper_doi 10.1021/ol050632w
_journal_volume 7
_journal_year 2005
_chemical_formula_moiety 'C14 H18 Cl2 F5 O2 P2 Rh '
_chemical_formula_sum 'C14 H18 Cl2 F5 O2 P2 Rh'
_chemical_formula_weight 549.05
_space_group_IT_number 19
_symmetry_cell_setting orthorhombic
_symmetry_Int_Tables_number 19
_symmetry_space_group_name_Hall 'P 2ac 2ab'
_symmetry_space_group_name_H-M 'P 21 21 21'
_atom_sites_solution_primary heavy
_atom_sites_solution_secondary difmap
_audit_creation_date 2004-11-06
_audit_creation_method 'by CrystalStructure 3.6.0'
_cell_angle_alpha 90
_cell_angle_beta 90
_cell_angle_gamma 90
_cell_formula_units_Z 4
_cell_length_a 12.335(3)
_cell_length_b 19.218(3)
_cell_length_c 8.483(2)
_cell_measurement_reflns_used 25
_cell_measurement_temperature 183(1)
_cell_measurement_theta_max 15.0
_cell_measurement_theta_min 14.8
_cell_volume 2010.9(8)
_computing_cell_refinement 'MSC/AFC Diffractometer Control'
_computing_data_collection 'MSC/AFC Diffractometer Control'
_computing_data_reduction CrystalStructure
_computing_publication_material 'CrystalStructure 3.6.0'
_computing_structure_refinement SHELXL
_computing_structure_solution 'DIRDIF99 (PATTY)'
_diffrn_ambient_temperature 183(1)
_diffrn_measured_fraction_theta_full 0.9966
_diffrn_measured_fraction_theta_max 0.9966
_diffrn_measurement_device_type 'Rigaku AFC7R'
_diffrn_measurement_method \w-2\q
_diffrn_radiation_monochromator graphite
_diffrn_radiation_type 'Mo K\a'
_diffrn_radiation_wavelength 0.7107
_diffrn_reflns_av_R_equivalents 0.0000
_diffrn_reflns_av_sigmaI/netI 0.0146
_diffrn_reflns_limit_h_max 16
_diffrn_reflns_limit_h_min 0
_diffrn_reflns_limit_k_max 0
_diffrn_reflns_limit_k_min -24
_diffrn_reflns_limit_l_max 11
_diffrn_reflns_limit_l_min 0
_diffrn_reflns_number 2649
_diffrn_reflns_theta_full 27.52
_diffrn_reflns_theta_max 27.52
_diffrn_standards_decay_% 0.00
_diffrn_standards_interval_count 0
_diffrn_standards_number 3
_exptl_absorpt_coefficient_mu 1.323
_exptl_absorpt_correction_T_max 0.673
_exptl_absorpt_correction_T_min 0.638
_exptl_absorpt_correction_type psi-scans
_exptl_absorpt_process_details '(North, Phillips & Mathews, 1968)'
_exptl_crystal_colour 'pale yellow'
_exptl_crystal_density_diffrn 1.813
_exptl_crystal_density_method 'not measured'
_exptl_crystal_description prismatic
_exptl_crystal_F_000 1088.00
_exptl_crystal_size_max 0.33
_exptl_crystal_size_mid 0.32
_exptl_crystal_size_min 0.30
_refine_diff_density_max 2.08
_refine_diff_density_min -2.54
_refine_ls_abs_structure_details 'Flack H D (1983), Acta Cryst. A39, 876-881'
_refine_ls_abs_structure_Flack -0.07(6)
_refine_ls_extinction_method none
_refine_ls_goodness_of_fit_ref 1.094
_refine_ls_hydrogen_treatment mixed
_refine_ls_number_parameters 236
_refine_ls_number_reflns 2626
_refine_ls_R_factor_all 0.0474
_refine_ls_R_factor_gt 0.0468
_refine_ls_shift/su_max 0.0000
_refine_ls_structure_factor_coef Fsqd
_refine_ls_weighting_details 'calc w=1/[\s^2^(Fo^2^)+(0.1401P)^2^+0.9351P] where P=(Fo^2^+2Fc^2^)/3'
_refine_ls_weighting_scheme calc
_refine_ls_wR_factor_gt 0.1571
_refine_ls_wR_factor_ref 0.1578
_reflns_number_gt 2571
_reflns_number_total 2626
_reflns_threshold_expression F^2^>2.0\s(F^2^)
_cod_data_source_file ol050632wsi20050324_034620.cif
_cod_data_source_block General
_cod_original_cell_volume 2011.0(7)
_cod_original_formula_sum 'C14 H18 Cl2 F5 O2 P2 Rh '
_cod_database_code 1506575

loop_
_symmetry_equiv_pos_site_id
_symmetry_equiv_pos_as_xyz
1 +X,+Y,+Z
2 1/2+X,1/2-Y,-Z
3 -X,1/2+Y,1/2-Z
4 1/2-X,-Y,1/2+Z

loop_
_atom_site_label
_atom_site_type_symbol
_atom_site_fract_x
_atom_site_fract_y
_atom_site_fract_z
_atom_site_U_iso_or_equiv
_atom_site_adp_type
_atom_site_occupancy
_atom_site_symmetry_multiplicity
_atom_site_calc_flag
_atom_site_refinement_flags
Rh(1) Rh 0.03839(3) 0.15226(2) 0.20491(5) 0.0126(2) Uani 1.00 1 d .
Cl(1) Cl 0.1333(1) 0.10760(9) 0.4277(2) 0.0254(4) Uani 1.00 1 d .
Cl(2) Cl 0.1854(1) 0.23866(8) 0.1528(2) 0.0261(4) Uani 1.00 1 d .
P(1) P -0.0485(1) 0.22628(9) 0.3880(2) 0.0194(4) Uani 1.00 1 d .
P(2) P 0.1427(1) 0.07428(8) 0.0511(2) 0.0165(3) Uani 1.00 1 d .
F(1) F -0.1011(3) 0.0745(3) -0.1097(6) 0.029(1) Uani 1.00 1 d .
F(2) F -0.2891(4) 0.0871(3) -0.2646(5) 0.031(1) Uani 1.00 1 d .
F(3) F -0.4784(4) 0.1057(3) -0.1062(7) 0.033(1) Uani 1.00 1 d .
F(4) F -0.4774(4) 0.1031(4) 0.2136(7) 0.045(1) Uani 1.00 1 d .
F(5) F -0.2914(4) 0.0902(4) 0.3718(6) 0.039(1) Uani 1.00 1 d .
O(1) O -0.0789(4) 0.0357(3) 0.3288(7) 0.029(1) Uani 1.00 1 d .
O(2) O -0.0501(5) 0.2299(3) -0.0709(7) 0.033(1) Uani 1.00 1 d .
C(1) C -0.0818(5) 0.0811(3) 0.2339(8) 0.017(1) Uani 1.00 1 d .
C(2) C -0.1880(6) 0.0867(3) 0.1370(9) 0.021(1) Uani 1.00 1 d .
C(3) C -0.1922(5) 0.0847(3) -0.0255(9) 0.018(1) Uani 1.00 1 d .
C(4) C -0.2878(6) 0.0898(4) -0.1099(9) 0.023(1) Uani 1.00 1 d .
C(5) C -0.3830(6) 0.0978(4) -0.0291(9) 0.022(1) Uani 1.00 1 d .
C(6) C -0.3846(6) 0.0974(4) 0.135(1) 0.029(2) Uani 1.00 1 d .
C(7) C -0.2876(6) 0.0905(4) 0.2165(9) 0.024(1) Uani 1.00 1 d .
C(8) C -0.0212(5) 0.1983(3) 0.0318(9) 0.019(1) Uani 1.00 1 d .
C(9) C -0.1071(7) 0.1832(5) 0.5533(9) 0.029(2) Uani 1.00 1 d .
C(10) C 0.0422(7) 0.2893(5) 0.474(1) 0.040(2) Uani 1.00 1 d .
C(11) C -0.1559(7) 0.2792(4) 0.307(1) 0.036(2) Uani 1.00 1 d .
C(12) C 0.2862(6) 0.0759(4) 0.105(1) 0.029(2) Uani 1.00 1 d .
C(13) C 0.1449(7) 0.0923(4) -0.1559(9) 0.030(2) Uani 1.00 1 d .
C(14) C 0.1042(6) -0.0161(3) 0.070(1) 0.025(1) Uani 1.00 1 d .
H(9A) H -0.0526 0.1533 0.6030 0.035 Uiso 1.00 1 c R
H(9B) H -0.1685 0.1548 0.5182 0.035 Uiso 1.00 1 c R
H(9C) H -0.1324 0.2179 0.6296 0.035 Uiso 1.00 1 c R
H(10A) H 0.1041 0.2652 0.5220 0.049 Uiso 1.00 1 c R
H(10B) H 0.0036 0.3157 0.5557 0.049 Uiso 1.00 1 c R
H(10C) H 0.0681 0.3211 0.3925 0.049 Uiso 1.00 1 c R
H(11A) H -0.1287 0.3047 0.2154 0.043 Uiso 1.00 1 c R
H(11B) H -0.1809 0.3123 0.3872 0.043 Uiso 1.00 1 c R
H(11C) H -0.2163 0.2493 0.2751 0.043 Uiso 1.00 1 c R
H(12A) H 0.2937 0.0668 0.2180 0.035 Uiso 1.00 1 c R
H(12B) H 0.3167 0.1217 0.0802 0.035 Uiso 1.00 1 c R
H(12C) H 0.3251 0.0401 0.0453 0.035 Uiso 1.00 1 c R
H(13A) H 0.1650 0.1410 -0.1730 0.036 Uiso 1.00 1 c R
H(13B) H 0.0728 0.0837 -0.2005 0.036 Uiso 1.00 1 c R
H(13C) H 0.1979 0.0619 -0.2075 0.036 Uiso 1.00 1 c R
H(14A) H 0.1023 -0.0290 0.1817 0.030 Uiso 1.00 1 c R
H(14B) H 0.1571 -0.0453 0.0148 0.030 Uiso 1.00 1 c R
H(14C) H 0.0322 -0.0231 0.0235 0.030 Uiso 1.00 1 c R

loop_
_atom_site_aniso_label
_atom_site_aniso_U_11
_atom_site_aniso_U_22
_atom_site_aniso_U_33
_atom_site_aniso_U_12
_atom_site_aniso_U_13
_atom_site_aniso_U_23
Rh(1) 0.0113(3) 0.0121(3) 0.0146(3) 0.0000(1) -0.0012(2) 0.0004(2)
Cl(1) 0.0239(8) 0.0309(8) 0.0214(7) 0.0046(7) -0.0070(7) 0.0036(7)
Cl(2) 0.0214(7) 0.0196(7) 0.0374(9) -0.0066(6) 0.0034(7) -0.0016(7)
P(1) 0.0187(8) 0.0177(7) 0.0217(8) 0.0010(6) 0.0002(7) -0.0044(6)
P(2) 0.0146(7) 0.0154(7) 0.0196(8) 0.0020(6) 0.0019(6) -0.0003(6)
F(1) 0.016(2) 0.046(3) 0.025(2) -0.003(2) 0.004(2) -0.005(2)
F(2) 0.038(3) 0.037(2) 0.018(2) -0.006(2) -0.007(2) 0.003(2)
F(3) 0.016(2) 0.034(2) 0.050(3) 0.001(2) -0.014(2) -0.007(2)
F(4) 0.017(2) 0.075(4) 0.044(3) 0.004(2) 0.008(2) -0.027(3)
F(5) 0.022(2) 0.074(4) 0.021(2) -0.007(3) 0.005(2) -0.009(2)
O(1) 0.028(3) 0.022(2) 0.038(3) -0.006(2) -0.004(2) 0.012(2)
O(2) 0.033(3) 0.031(3) 0.034(3) -0.000(2) -0.003(3) 0.011(2)
C(1) 0.013(3) 0.018(3) 0.021(3) -0.004(2) -0.000(2) 0.001(2)
C(2) 0.021(3) 0.016(3) 0.027(3) -0.006(2) 0.000(3) -0.001(3)
C(3) 0.010(3) 0.018(3) 0.026(3) -0.003(2) 0.003(3) 0.004(3)
C(4) 0.023(3) 0.022(3) 0.023(3) -0.006(3) -0.008(3) 0.004(3)
C(5) 0.013(3) 0.018(3) 0.035(4) -0.001(2) -0.005(3) -0.005(3)
C(6) 0.015(3) 0.033(4) 0.038(4) -0.000(3) 0.003(3) -0.014(4)
C(7) 0.019(3) 0.027(3) 0.025(3) -0.003(3) -0.002(3) -0.007(3)
C(8) 0.016(3) 0.014(3) 0.027(3) -0.000(2) 0.002(3) -0.003(2)
C(9) 0.035(4) 0.038(4) 0.015(3) -0.004(3) -0.001(3) -0.001(3)
C(10) 0.033(4) 0.041(4) 0.047(5) -0.011(4) 0.010(4) -0.026(4)
C(11) 0.032(4) 0.034(4) 0.041(4) 0.019(3) 0.010(4) -0.002(4)
C(12) 0.015(3) 0.032(4) 0.040(4) 0.006(3) -0.001(3) -0.002(4)
C(13) 0.032(4) 0.029(4) 0.030(4) 0.004(3) -0.000(3) -0.003(3)
C(14) 0.024(3) 0.017(3) 0.034(4) 0.001(3) 0.010(3) -0.004(3)

loop_
_atom_type_symbol
_atom_type_description
_atom_type_scat_dispersion_real
_atom_type_scat_dispersion_imag
_atom_type_scat_source
C C 0.003 0.002
;
International Tables for Crystallography
(1992, Vol. C, Tables 4.2.6.8 and 6.1.1.4)
;
H H 0.000 0.000
;
International Tables for Crystallography
(1992, Vol. C, Table 6.1.1.4)
;
Cl Cl 0.148 0.159
;
International Tables for Crystallography
(1992, Vol. C, Tables 4.2.6.8 and 6.1.1.4)
;
F F 0.017 0.010
;
International Tables for Crystallography
(1992, Vol. C, Tables 4.2.6.8 and 6.1.1.4)
;
O O 0.011 0.006
;
International Tables for Crystallography
(1992, Vol. C, Tables 4.2.6.8 and 6.1.1.4)
;
P P 0.102 0.094
;
International Tables for Crystallography
(1992, Vol. C, Tables 4.2.6.8 and 6.1.1.4)
;
Rh Rh -1.118 0.919
;
International Tables for Crystallography
(1992, Vol. C, Tables 4.2.6.8 and 6.1.1.4)
;

loop_
_geom_angle_atom_site_label_1
_geom_angle_atom_site_label_2
_geom_angle_atom_site_label_3
_geom_angle
Cl(2) Rh(1) Cl(1) 91.32(6)
P(1) Rh(1) Cl(1) 85.31(6)
P(2) Rh(1) Cl(1) 86.67(6)
C(1) Rh(1) Cl(1) 91.1(2)
C(8) Rh(1) Cl(1) 171.4(2)
P(1) Rh(1) Cl(2) 92.60(6)
P(2) Rh(1) Cl(2) 85.91(6)
C(1) Rh(1) Cl(2) 176.8(2)
C(8) Rh(1) Cl(2) 80.3(2)
P(2) Rh(1) P(1) 171.81(6)
C(1) Rh(1) P(1) 89.7(2)
C(8) Rh(1) P(1) 93.0(2)
Rh(1) P(1) C(9) 115.0(3)
Rh(1) P(1) C(10) 112.9(3)
Rh(1) P(1) C(11) 115.0(3)
C(1) Rh(1) P(2) 92.1(2)
C(8) Rh(1) P(2) 94.6(2)
Rh(1) P(2) C(12) 112.2(3)
Rh(1) P(2) C(13) 115.2(3)
Rh(1) P(2) C(14) 114.6(3)
Rh(1) C(1) O(1) 123.7(5)
Rh(1) C(1) C(2) 120.4(5)
C(8) Rh(1) C(1) 97.3(3)
Rh(1) C(8) O(2) 174.2(6)
C(10) P(1) C(9) 104.1(4)
C(11) P(1) C(9) 105.3(4)
C(11) P(1) C(10) 103.4(4)
C(13) P(2) C(12) 103.1(4)
C(14) P(2) C(12) 104.4(3)
C(14) P(2) C(13) 106.0(4)
F(1) C(3) C(2) 120.1(6)
F(1) C(3) C(4) 116.6(6)
F(2) C(4) C(3) 121.7(7)
F(2) C(4) C(5) 119.7(7)
F(3) C(5) C(4) 121.0(7)
F(3) C(5) C(6) 118.0(6)
F(4) C(6) C(5) 120.9(7)
F(4) C(6) C(7) 120.1(8)
F(5) C(7) C(2) 120.7(7)
F(5) C(7) C(6) 117.8(7)
O(1) C(1) C(2) 115.7(6)
C(1) C(2) C(3) 124.0(6)
C(1) C(2) C(7) 119.3(6)
C(2) C(3) C(4) 123.2(6)
C(7) C(2) C(3) 116.7(6)
C(2) C(7) C(6) 121.4(7)
C(3) C(4) C(5) 118.6(7)
C(4) C(5) C(6) 120.9(7)
C(5) C(6) C(7) 119.0(7)
P(1) C(9) H(9A) 109.4682
P(1) C(9) H(9B) 109.4763
P(1) C(9) H(9C) 109.4719
P(1) C(10) H(10A) 109.4723
P(1) C(10) H(10C) 109.4742
P(1) C(10) H(10B) 109.4738
P(1) C(11) H(11A) 109.4704
P(1) C(11) H(11B) 109.4732
P(1) C(11) H(11C) 109.4670
P(2) C(12) H(12A) 109.4707
P(2) C(12) H(12B) 109.4782
P(2) C(12) H(12C) 109.4692
P(2) C(13) H(13A) 109.4748
P(2) C(13) H(13B) 109.4696
P(2) C(13) H(13C) 109.4686
P(2) C(14) H(14A) 109.4644
P(2) C(14) H(14B) 109.4703
P(2) C(14) H(14C) 109.4676
H(9B) C(9) H(9A) 109.4669
H(9C) C(9) H(9A) 109.4708
H(9C) C(9) H(9B) 109.4733
H(10C) C(10) H(10A) 109.4720
H(10B) C(10) H(10A) 109.4703
H(10C) C(10) H(10B) 109.4647
H(11B) C(11) H(11A) 109.4835
H(11C) C(11) H(11A) 109.4631
H(11C) C(11) H(11B) 109.4701
H(12B) C(12) H(12A) 109.4766
H(12C) C(12) H(12A) 109.4646
H(12C) C(12) H(12B) 109.4680
H(13B) C(13) H(13A) 109.4685
H(13C) C(13) H(13A) 109.4772
H(13C) C(13) H(13B) 109.4686
H(14B) C(14) H(14A) 109.4787
H(14C) C(14) H(14A) 109.4710
H(14C) C(14) H(14B) 109.4754

loop_
_geom_bond_atom_site_label_1
_geom_bond_atom_site_label_2
_geom_bond_distance
Rh(1) Cl(1) 2.383(2)
Rh(1) Cl(2) 2.498(2)
Rh(1) P(1) 2.363(2)
Rh(1) P(2) 2.367(2)
Rh(1) C(1) 2.031(6)
Rh(1) C(8) 1.866(7)
P(1) C(9) 1.781(8)
P(1) C(10) 1.80(1)
P(1) C(11) 1.805(9)
P(2) C(12) 1.827(7)
P(2) C(13) 1.790(8)
P(2) C(14) 1.808(7)
F(1) C(3) 1.347(8)
F(2) C(4) 1.313(9)
F(3) C(5) 1.356(8)
F(4) C(6) 1.328(9)
F(5) C(7) 1.318(9)
O(1) C(1) 1.188(9)
O(2) C(8) 1.119(9)
C(1) Rh(1) 2.031(6)
C(1) O(1) 1.188(9)
C(1) C(2) 1.55(1)
C(2) C(1) 1.55(1)
C(2) C(3) 1.38(1)
C(2) C(7) 1.40(1)
C(3) F(1) 1.347(8)
C(3) C(2) 1.38(1)
C(3) C(4) 1.38(1)
C(4) C(3) 1.38(1)
C(4) C(5) 1.37(1)
C(5) C(6) 1.39(1)
C(6) C(7) 1.39(1)
C(9) H(9A) 0.9800
C(9) H(9B) 0.9800
C(9) H(9C) 0.9799
C(10) H(10A) 0.9800
C(10) H(10B) 0.9800
C(10) H(10C) 0.9801
C(11) H(11A) 0.9799
C(11) H(11B) 0.9799
C(11) H(11C) 0.9801
C(12) H(12A) 0.9800
C(12) H(12B) 0.9799
C(12) H(12C) 0.9801
C(13) H(13A) 0.9800
C(13) H(13B) 0.9799
C(13) H(13C) 0.9800
C(14) H(14A) 0.9800
C(14) H(14B) 0.9799
C(14) H(14C) 0.9800
